data_4510932
loop_
_publ_author_name
'Zipp, Caitlin F.'
'Fernandes, Manuel. A.'
'Marques, Helder M.'
'Michael, Joseph P.'
'Perry, Christopher B.'

_publ_section_title
;
 Polymorphs ofN-[2-(Hydroxymethyl)phenyl]benzamide: Structural
 Characterization and Analysis of Molecule&#x00B7;&#x00B7;&#x00B7;Molecule
 Interactions by Means of Atom&#x2212;Atom Potentials and DFT
;
_journal_issue 5
_journal_name_full 'Crystal Growth &amp; Design'
_journal_page_first 1431
_journal_paper_doi 10.1021/cg101733u
_journal_volume 11
_journal_year 2011
_chemical_formula_moiety 'C14 H13 N O2'
_chemical_formula_sum 'C14 H13 N O2'
_chemical_formula_weight 227.25
_chemical_name_systematic
;
 ?
;
_space_group_IT_number 14
_symmetry_cell_setting monoclinic
_symmetry_space_group_name_Hall '-P 2yn'
_symmetry_space_group_name_H-M 'P 1 21/n 1'
_atom_sites_solution_hydrogens geom
_atom_sites_solution_primary direct
_atom_sites_solution_secondary difmap
_audit_creation_method SHELXL-97
_cell_angle_alpha 90.00
_cell_angle_beta 100.052(2)
_cell_angle_gamma 90.00
_cell_formula_units_Z 4
_cell_length_a 12.5115(4)
_cell_length_b 7.3273(2)
_cell_length_c 12.6648(4)
_cell_measurement_reflns_used 2309
_cell_measurement_temperature 173(2)
_cell_measurement_theta_max 28.00
_cell_measurement_theta_min 2.52
_cell_volume 1143.23(6)
_computing_cell_refinement 'Bruker SAINT'
_computing_data_collection 'Bruker APEX2'
_computing_data_reduction 'Bruker SAINT'
_computing_molecular_graphics 'Bruker SHELXTL'
_computing_publication_material 'Bruker SHELXTL'
_computing_structure_refinement 'SHELXL-97 (Sheldrick, 1997)'
_computing_structure_solution 'SHELXS-97 (Sheldrick, 2008)'
_diffrn_ambient_temperature 173(2)
_diffrn_measured_fraction_theta_full 1.000
_diffrn_measured_fraction_theta_max 1.000
_diffrn_measurement_device_type 'Bruker APEX-II CCD'
_diffrn_measurement_method '\f and \w scans'
_diffrn_radiation_monochromator graphite
_diffrn_radiation_source 'fine-focus sealed tube'
_diffrn_radiation_type MoK\a
_diffrn_radiation_wavelength 0.71073
_diffrn_reflns_av_R_equivalents 0.0424
_diffrn_reflns_av_sigmaI/netI 0.0391
_diffrn_reflns_limit_h_max 15
_diffrn_reflns_limit_h_min -15
_diffrn_reflns_limit_k_max 8
_diffrn_reflns_limit_k_min -9
_diffrn_reflns_limit_l_max 15
_diffrn_reflns_limit_l_min -11
_diffrn_reflns_number 6622
_diffrn_reflns_theta_full 26.00
_diffrn_reflns_theta_max 26.00
_diffrn_reflns_theta_min 2.11
_diffrn_standards_number 0
_exptl_absorpt_coefficient_mu 0.089
_exptl_absorpt_correction_type none
_exptl_crystal_colour colourless
_exptl_crystal_density_diffrn 1.320
_exptl_crystal_density_method 'not measured'
_exptl_crystal_description needle
_exptl_crystal_F_000 480
_exptl_crystal_size_max 0.45
_exptl_crystal_size_mid 0.25
_exptl_crystal_size_min 0.21
_refine_diff_density_max 0.183
_refine_diff_density_min -0.300
_refine_diff_density_rms 0.079
_refine_ls_extinction_method none
_refine_ls_goodness_of_fit_ref 1.007
_refine_ls_hydrogen_treatment constr
_refine_ls_matrix_type full
_refine_ls_number_parameters 155
_refine_ls_number_reflns 2230
_refine_ls_number_restraints 0
_refine_ls_restrained_S_all 1.007
_refine_ls_R_factor_all 0.0542
_refine_ls_R_factor_gt 0.0417
_refine_ls_shift/su_max 0.001
_refine_ls_shift/su_mean 0.000
_refine_ls_structure_factor_coef Fsqd
_refine_ls_weighting_details 'calc w=1/[\s^2^(Fo^2^)+(0.0620P)^2^+0.0000P] where P=(Fo^2^+2Fc^2^)/3'
_refine_ls_weighting_scheme calc
_refine_ls_wR_factor_gt 0.0977
_refine_ls_wR_factor_ref 0.1050
_reflns_number_gt 1733
_reflns_number_total 2230
_reflns_threshold_expression >2sigma(I)
_cod_data_source_file polymorph_1_10c_czhmm4_0s.cif
_cod_data_source_block 10c_czhmm4_0s
_cod_depositor_comments
;
The following automatic conversions were performed:

'_symmetry_cell_setting' value 'Monoclinic' changed to 'monoclinic'
according to
/usr/data/users/saulius/automatic-downloads/retrospective/ACS/lib/dictionaries/cif_core.dic
dictionary named 'cif_core.dic' version 2.4.2 from 2011-04-26.

Automatic conversion script
Id: cif_fix_values 2281 2013-09-26 08:29:07Z andrius 
;
_cod_original_sg_symbol_H-M 'P 21/n'
_cod_database_code 4510932

loop_
_symmetry_equiv_pos_as_xyz
'x, y, z'
'-x+1/2, y+1/2, -z+1/2'
'-x, -y, -z'
'x-1/2, -y-1/2, z-1/2'

loop_
_atom_site_label
_atom_site_type_symbol
_atom_site_fract_x
_atom_site_fract_y
_atom_site_fract_z
_atom_site_U_iso_or_equiv
_atom_site_adp_type
_atom_site_occupancy
_atom_site_symmetry_multiplicity
_atom_site_calc_flag
_atom_site_refinement_flags
C1 C 0.93005(11) -0.12357(19) 0.85288(11) 0.0337(4) Uani 1 1 d .
H1A H 0.9817 -0.1280 0.9216 0.040 Uiso 1 1 calc R
H1B H 0.9370 -0.2393 0.8143 0.040 Uiso 1 1 calc R
C2 C 0.81647(11) -0.10838(17) 0.87591(11) 0.0284(3) Uani 1 1 d .
C3 C 0.79695(12) -0.1139(2) 0.98043(11) 0.0358(4) Uani 1 1 d .
H3 H 0.8566 -0.1223 1.0380 0.043 Uiso 1 1 calc R
C4 C 0.69271(14) -0.1074(2) 1.00249(12) 0.0409(4) Uani 1 1 d .
H4 H 0.6809 -0.1140 1.0745 0.049 Uiso 1 1 calc R
C5 C 0.60604(12) -0.09112(19) 0.91949(12) 0.0369(4) Uani 1 1 d .
H5 H 0.5343 -0.0870 0.9345 0.044 Uiso 1 1 calc R
C6 C 0.62245(11) -0.08074(18) 0.81445(11) 0.0311(3) Uani 1 1 d .
H6 H 0.5624 -0.0665 0.7578 0.037 Uiso 1 1 calc R
C7 C 0.72708(11) -0.09124(17) 0.79200(10) 0.0262(3) Uani 1 1 d .
C8 C 0.68262(10) -0.11947(17) 0.59335(10) 0.0249(3) Uani 1 1 d .
C9 C 0.72796(10) -0.08569(17) 0.49342(10) 0.0253(3) Uani 1 1 d .
C10 C 0.83754(11) -0.10440(18) 0.48828(12) 0.0308(3) Uani 1 1 d .
H10 H 0.8871 -0.1434 0.5497 0.037 Uiso 1 1 calc R
C11 C 0.87450(11) -0.0662(2) 0.39384(12) 0.0348(4) Uani 1 1 d .
H11 H 0.9492 -0.0809 0.3903 0.042 Uiso 1 1 calc R
C12 C 0.80290(12) -0.0066(2) 0.30440(12) 0.0369(4) Uani 1 1 d .
H12 H 0.8286 0.0221 0.2401 0.044 Uiso 1 1 calc R
C13 C 0.69361(12) 0.0109(2) 0.30930(11) 0.0368(4) Uani 1 1 d .
H13 H 0.6444 0.0513 0.2480 0.044 Uiso 1 1 calc R
C14 C 0.65581(11) -0.02997(19) 0.40263(11) 0.0300(3) Uani 1 1 d .
H14 H 0.5805 -0.0201 0.4050 0.036 Uiso 1 1 calc R
N1 N 0.74953(9) -0.07955(15) 0.68631(9) 0.0269(3) Uani 1 1 d .
H1N H 0.8150 -0.0417 0.6805 0.032 Uiso 1 1 calc R
O1 O 0.95874(7) 0.02534(14) 0.78991(7) 0.0335(3) Uani 1 1 d .
H1O H 0.9495 0.1244 0.8204 0.050 Uiso 1 1 calc R
O2 O 0.58898(7) -0.17700(13) 0.58888(7) 0.0304(3) Uani 1 1 d .

loop_
_atom_site_aniso_label
_atom_site_aniso_U_11
_atom_site_aniso_U_22
_atom_site_aniso_U_33
_atom_site_aniso_U_23
_atom_site_aniso_U_13
_atom_site_aniso_U_12
C1 0.0350(8) 0.0316(8) 0.0307(8) 0.0001(6) -0.0046(6) 0.0034(6)
C2 0.0350(8) 0.0205(7) 0.0274(8) 0.0011(6) -0.0008(6) -0.0017(6)
C3 0.0478(9) 0.0315(8) 0.0252(8) 0.0022(6) -0.0016(7) -0.0073(7)
C4 0.0595(10) 0.0398(9) 0.0250(8) -0.0032(7) 0.0116(7) -0.0130(7)
C5 0.0420(9) 0.0352(8) 0.0357(9) -0.0072(7) 0.0129(7) -0.0080(7)
C6 0.0348(8) 0.0297(7) 0.0282(8) -0.0028(6) 0.0041(6) -0.0006(6)
C7 0.0325(7) 0.0216(7) 0.0239(7) -0.0017(5) 0.0031(5) -0.0006(5)
C8 0.0251(7) 0.0229(7) 0.0255(7) 0.0019(5) 0.0011(5) 0.0029(5)
C9 0.0261(7) 0.0234(7) 0.0255(7) -0.0030(5) 0.0022(5) -0.0019(5)
C10 0.0281(7) 0.0330(8) 0.0301(8) -0.0018(6) 0.0016(6) 0.0027(6)
C11 0.0268(7) 0.0410(9) 0.0377(9) -0.0067(7) 0.0085(6) -0.0011(6)
C12 0.0385(8) 0.0463(9) 0.0281(8) -0.0048(7) 0.0118(6) -0.0056(7)
C13 0.0359(8) 0.0488(10) 0.0239(8) 0.0009(7) 0.0004(6) -0.0024(7)
C14 0.0256(7) 0.0366(8) 0.0269(8) -0.0024(6) 0.0024(5) -0.0021(6)
N1 0.0236(6) 0.0329(7) 0.0232(6) 0.0002(5) 0.0016(4) -0.0017(5)
O1 0.0309(5) 0.0372(6) 0.0328(6) -0.0030(4) 0.0071(4) 0.0016(4)
O2 0.0262(5) 0.0376(6) 0.0265(5) 0.0021(4) 0.0018(4) -0.0035(4)

loop_
_atom_type_symbol
_atom_type_description
_atom_type_scat_dispersion_real
_atom_type_scat_dispersion_imag
_atom_type_scat_source
C C 0.0033 0.0016 'International Tables Vol C Tables 4.2.6.8 and 6.1.1.4'
H H 0.0000 0.0000 'International Tables Vol C Tables 4.2.6.8 and 6.1.1.4'
N N 0.0061 0.0033 'International Tables Vol C Tables 4.2.6.8 and 6.1.1.4'
O O 0.0106 0.0060 'International Tables Vol C Tables 4.2.6.8 and 6.1.1.4'

loop_
_geom_angle_atom_site_label_1
_geom_angle_atom_site_label_2
_geom_angle_atom_site_label_3
_geom_angle
O1 C1 C2 112.85(10)
O1 C1 H1A 109.0
C2 C1 H1A 109.0
O1 C1 H1B 109.0
C2 C1 H1B 109.0
H1A C1 H1B 107.8
C3 C2 C7 118.28(13)
C3 C2 C1 120.82(12)
C7 C2 C1 120.89(12)
C4 C3 C2 121.43(13)
C4 C3 H3 119.3
C2 C3 H3 119.3
C5 C4 C3 119.59(13)
C5 C4 H4 120.2
C3 C4 H4 120.2
C4 C5 C6 120.63(14)
C4 C5 H5 119.7
C6 C5 H5 119.7
C5 C6 C7 119.81(13)
C5 C6 H6 120.1
C7 C6 H6 120.1
C6 C7 C2 120.22(12)
C6 C7 N1 122.61(12)
C2 C7 N1 117.13(12)
O2 C8 N1 123.44(12)
O2 C8 C9 120.93(11)
N1 C8 C9 115.62(11)
C10 C9 C14 119.49(12)
C10 C9 C8 123.10(12)
C14 C9 C8 117.40(11)
C11 C10 C9 120.08(13)
C11 C10 H10 120.0
C9 C10 H10 120.0
C10 C11 C12 120.27(13)
C10 C11 H11 119.9
C12 C11 H11 119.9
C13 C12 C11 119.64(13)
C13 C12 H12 120.2
C11 C12 H12 120.2
C14 C13 C12 120.43(13)
C14 C13 H13 119.8
C12 C13 H13 119.8
C13 C14 C9 120.05(13)
C13 C14 H14 120.0
C9 C14 H14 120.0
C8 N1 C7 127.92(11)
C8 N1 H1N 116.0
C7 N1 H1N 116.0
C1 O1 H1O 109.5

loop_
_geom_bond_atom_site_label_1
_geom_bond_atom_site_label_2
_geom_bond_distance
C1 O1 1.4337(17)
C1 C2 1.5039(18)
C1 H1A 0.9900
C1 H1B 0.9900
C2 C3 1.3880(19)
C2 C7 1.4075(18)
C3 C4 1.381(2)
C3 H3 0.9500
C4 C5 1.377(2)
C4 H4 0.9500
C5 C6 1.383(2)
C5 H5 0.9500
C6 C7 1.3893(18)
C6 H6 0.9500
C7 N1 1.4175(16)
C8 O2 1.2371(15)
C8 N1 1.3522(16)
C8 C9 1.4951(18)
C9 C10 1.3907(18)
C9 C14 1.3934(18)
C10 C11 1.384(2)
C10 H10 0.9500
C11 C12 1.386(2)
C11 H11 0.9500
C12 C13 1.3856(19)
C12 H12 0.9500
C13 C14 1.3806(19)
C13 H13 0.9500
C14 H14 0.9500
N1 H1N 0.8800
O1 H1O 0.8400

loop_
_geom_hbond_atom_site_label_D
_geom_hbond_atom_site_label_H
_geom_hbond_atom_site_label_A
_geom_hbond_distance_DH
_geom_hbond_distance_HA
_geom_hbond_distance_DA
_geom_hbond_angle_DHA
_geom_hbond_site_symmetry_A
N1 H1N O1 0.88 2.13 2.8222(14) 135 .
O1 H1O O2 0.84 1.96 2.7910(13) 168 2_656
C6 H6 O2 0.95 2.37 2.9010(16) 115 .
C14 H14 O2 0.95 2.58 3.4345(16) 150 3_656

loop_
_geom_torsion_atom_site_label_1
_geom_torsion_atom_site_label_2
_geom_torsion_atom_site_label_3
_geom_torsion_atom_site_label_4
_geom_torsion
O1 C1 C2 C3 -125.23(13)
O1 C1 C2 C7 55.83(16)
C7 C2 C3 C4 1.6(2)
C1 C2 C3 C4 -177.40(12)
C2 C3 C4 C5 -1.4(2)
C3 C4 C5 C6 -0.2(2)
C4 C5 C6 C7 1.6(2)
C5 C6 C7 C2 -1.39(19)
C5 C6 C7 N1 -179.31(12)
C3 C2 C7 C6 -0.17(19)
C1 C2 C7 C6 178.80(12)
C3 C2 C7 N1 177.87(12)
C1 C2 C7 N1 -3.16(18)
O2 C8 C9 C10 -149.19(13)
N1 C8 C9 C10 32.11(18)
O2 C8 C9 C14 31.93(18)
N1 C8 C9 C14 -146.77(12)
C14 C9 C10 C11 0.6(2)
C8 C9 C10 C11 -178.27(12)
C9 C10 C11 C12 0.9(2)
C10 C11 C12 C13 -1.4(2)
C11 C12 C13 C14 0.2(2)
C12 C13 C14 C9 1.3(2)
C10 C9 C14 C13 -1.7(2)
C8 C9 C14 C13 177.20(12)
O2 C8 N1 C7 -1.2(2)
C9 C8 N1 C7 177.42(12)
C6 C7 N1 C8 -24.8(2)
C2 C7 N1 C8 157.25(13)
